data_2001244
loop_
_publ_author_name
'Czarnocki, Z.'
'Maurin, J. K.'

_publ_section_title
;
 Enantioselective synthesis of isoquinoline alkaloids from simple
 sugar. I. Structure of an oxaziridine derivative
;
_journal_issue 11
_journal_name_full 'Acta Crystallographica Section C'
_journal_page_first 1992
_journal_page_last 1994
_journal_paper_doi 10.1107/S0108270193004433
_journal_volume 49
_journal_year 1993
_chemical_formula_moiety 'C23 H29 N1 O11'
_chemical_formula_sum 'C23 H29 N O11'
_chemical_formula_weight 495.482
_symmetry_cell_setting orthorhombic
_symmetry_space_group_name_Hall 'P 2ac 2ab'
_symmetry_space_group_name_H-M 'P 21 21 21'
_atom_type_scat_source IntTabIV
_cell_angle_alpha 90
_cell_angle_beta 90
_cell_angle_gamma 90
_cell_formula_units_Z 4
_cell_length_a 19.482(2)
_cell_length_b 11.8207(7)
_cell_length_c 11.0553(8)
_cell_measurement_reflns_used 25
_cell_measurement_temperature 295(2)
_cell_measurement_theta_max 13.5
_cell_measurement_theta_min 12
_cell_volume 2545.9(4)
_computing_molecular_graphics 'ORTEPII (Johnson, 1976)'
_computing_structure_refinement 'SHELX76 (Sheldrick, 1976)'
_computing_structure_solution 'SHELXS86 (Sheldrick, 1990)'
_diffrn_measurement_device 'Kuma Diffraction KM-4'
_diffrn_measurement_method \w-\q
_diffrn_radiation_type CuK\a
_diffrn_radiation_wavelength 1.54051
_diffrn_reflns_av_R_equivalents 0.014
_diffrn_reflns_limit_h_max 18
_diffrn_reflns_limit_h_min 0
_diffrn_reflns_limit_k_max 0
_diffrn_reflns_limit_k_min -7
_diffrn_reflns_limit_l_max 24
_diffrn_reflns_limit_l_min -24
_diffrn_reflns_number 2206
_diffrn_reflns_theta_max 60
_diffrn_standards_decay_% 0
_diffrn_standards_number 3
_exptl_absorpt_coefficient_mu 0.8396
_exptl_absorpt_correction_type none
_exptl_crystal_colour colorless
_exptl_crystal_density_diffrn 1.2927
_exptl_crystal_description prismatic
_exptl_crystal_size_max 0.50
_exptl_crystal_size_mid 0.30
_exptl_crystal_size_min 0.30
_refine_diff_density_max 0.31
_refine_diff_density_min -0.30
_refine_ls_extinction_method none
_refine_ls_goodness_of_fit_obs 3.30
_refine_ls_hydrogen_treatment 'Only common isotropic displacement parameter for H atoms refined'
_refine_ls_number_parameters 315
_refine_ls_number_reflns 1857
_refine_ls_R_factor_obs 0.0589
_refine_ls_shift/esd_max 0.033
_refine_ls_structure_factor_coef F
_refine_ls_weighting_details 'w = 1/[\s(F) + 0.0005F^2^]'
_refine_ls_weighting_scheme calc
_refine_ls_wR_factor_obs 0.0828
_reflns_number_observed 1897
_reflns_number_total 1857
_reflns_observed_criterion F>3.92\s(F)
_cod_data_source_file ab0308.cif
_cod_data_source_block ab0308_structure_1_of_1
_cod_depositor_comments
;
The following automatic conversions were performed:

'_refine_ls_weighting_scheme' value 'w = 1/[\s(F) + 0.0005F^2^]' was
changed to 'calc'. New tag '_refine_ls_weighting_details' was
created. The value of the new tag was set to 'w = 1/[\s(F) +
0.0005F^2^]'.

Automatic conversion script
Id: cif_fix_values 3143 2015-03-26 13:38:13Z robertas 
;
_cod_original_formula_sum 'C23 H29 N1 O11'
_cod_database_code 2001244

loop_
_atom_site_label
_atom_site_fract_x
_atom_site_fract_y
_atom_site_fract_z
_atom_site_U_iso_or_equiv
N .5842(2) .0138(3) .4903(4) .0540(10)
O1 .5348(2) .0356(3) .5947(3) .0590(10)
O2 .6566(2) .4856(3) .7023(4) .0660(10)
O3 .7531(2) .3809(3) .8122(4) .0790(10)
O4 .46200(10) .1161(2) .4150(3) .0430(10)
O5 .6143(2) .2735(3) .3352(3) .0450(10)
O6 .5438(2) .2677(3) .1175(3) .0540(10)
O7 .4239(2) .3792(3) .3311(3) .0690(10)
O8 .4060(2) .1896(4) .5739(4) .0730(10)
O9a .6797(5) .1450(7) .2395(11) .069(2)
O9b .6846(4) .1290(6) .2957(10) .069(2)
O10 .4450(2) .2428(3) .0192(3) .0620(10)
O11a .4638(6) .5168(13) .4475(14) .089(2)
O11b .4687(5) .4790(14) .4827(13) .089(2)
C1 .5671(2) .1269(4) .5321(4) .0420(10)
C3 .6496(3) -.0328(4) .5376(5) .064(2)
C4 .6697(3) .0095(4) .6629(5) .060(2)
C5 .7152(3) .1968(5) .7365(4) .054(2)
C6 .7102(2) .3140(4) .7449(4) .0510(10)
C7 .6573(2) .3713(4) .6846(4) .0460(10)
C8 .6124(2) .3119(3) .6139(4) .0390(10)
C9 .6166(2) .1937(4) .6059(3) .0400(10)
C10 .6676(2) .1355(4) .6674(4) .0490(10)
C1' .5199(2) .1868(3) .4414(4) .0390(10)
C2' .5536(2) .2052(3) .3185(4) .0380(10)
C3' .5071(2) .2642(4) .2308(4) .0460(10)
C4' .4872(3) .3845(4) .2604(5) .058(2)
C11 .5974(3) .5450(4) .6621(5) .068(2)
C12 .8062(4) .3279(8) .8734(9) .126(4)
C13 .4083(2) .1249(4) .4934(5) .055(2)
C14 .3550(3) .0385(6) .4592(6) .075(2)
C15 .6754(3) .2280(4) .3038(6) .067(2)
C16 .7317(3) .3129(7) .3223(9) .101(3)
C17 .5048(3) .2560(4) .0178(4) .050(2)
C18 .5479(4) .2646(6) -.0949(4) .079(2)
C19 .4197(3) .4478(5) .4257(6) .073(2)
C20 .3506(4) .4441(7) .4851(7) .091(3)
H3a .6455 -.1136 .5411 .092(4)
H3b .6856 -.0128 .4822 .092(4)
H4a .7154 -.0157 .6813 .092(4)
H4b .6383 -.0204 .7215 .092(4)
H5 .7513 .1577 .7782 .092(4)
H8 .5776 .3515 .5692 .092(4)
H1' .5083 .2577 .4785 .092(4)
H2' .5645 .1322 .2856 .092(4)
H3' .4648 .2226 .2313 .092(4)
H4'a .4796 .4264 .1873 .092(4)
H4'b .5228 .4202 .3067 .092(4)
H11a .6026 .6241 .6792 .092(4)
H11b .5576 .5165 .7034 .092(4)
H11c .5920 .5343 .5766 .092(4)
H12a .8324 .3834 .9169 .092(4)
H12b .8354 .2899 .8165 .092(4)
H12c .7876 .2738 .9293 .092(4)
H14a .3168 .0437 .5138 .092(4)
H14b .3747 -.0359 .4640 .092(4)
H14c .3396 .0524 .3781 .092(4)
H16a .7749 .2799 .2999 .092(4)
H16b .7331 .3349 .4059 .092(4)
H16c .7231 .3782 .2730 .092(4)
H18a .5191 .2561 -.1648 .092(4)
H18b .5820 .2060 -.0944 .092(4)
H18c .5700 .3371 -.0972 .092(4)
H20a .3171 .4176 .4282 .092(4)
H20b .3383 .5186 .5121 .092(4)
H20c .3522 .3937 .5532 .092(4)

loop_
_geom_angle_atom_site_label_1
_geom_angle_atom_site_label_2
_geom_angle_atom_site_label_3
_geom_angle
_geom_angle_publ_flag
O1 N C1 57.2(3) yes
O1 N C3 109.8(4) yes
C1 N C3 115.2(4) yes
N O1 C1 58.9(3) yes
C7 O2 C11 116.9(4) yes
C6 O3 C12 117.4(5) yes
C1' O4 C13 115.4(3) yes
C2' O5 C15 117.8(3) yes
C3' O6 C17 115.3(4) yes
C4' O7 C19 116.6(4) yes
N C1 O1 63.9(3) yes
N C1 C9 120.9(4) yes
O1 C1 C9 114.9(3) yes
N C1 C1' 110.8(3) yes
O1 C1 C1' 113.7(4) yes
C9 C1 C1' 120.1(4) yes
N C3 C4 114.7(4) yes
C3 C4 C10 110.6(4) yes
C6 C5 C10 120.3(5) yes
O3 C6 C5 124.6(4) yes
O3 C6 C7 115.3(4) yes
C5 C6 C7 120.0(4) yes
O2 C7 C6 114.7(4) yes
O2 C7 C8 125.7(4) yes
C6 C7 C8 119.6(4) yes
C7 C8 C9 120.7(4) yes
C1 C9 C8 121.6(4) yes
C1 C9 C10 118.0(4) yes
C8 C9 C10 120.4(4) yes
C4 C10 C5 121.1(4) yes
C4 C10 C9 119.9(4) yes
C5 C10 C9 119.0(4) yes
O4 C1' C1 109.6(3) yes
O4 C1' C2' 103.9(3) yes
C1 C1' C2' 113.0(3) yes
O5 C2' C1' 108.6(3) yes
O5 C2' C3' 108.5(3) yes
C1' C2' C3' 112.5(3) yes
O6 C3' C2' 105.9(3) yes
O6 C3' C4' 106.8(4) yes
C2' C3' C4' 117.0(4) yes
O7 C4' C3' 107.0(4) yes
O4 C13 O8 124.2(5) yes
O4 C13 C14 108.5(4) yes
O8 C13 C14 127.3(5) yes
O5 C15 O9a 122.2(6) yes
O5 C15 O9b 123.1(6) yes
O5 C15 C16 110.0(5) yes
O9a C15 C16 124.7(7) yes
O9b C15 C16 124.0(6) yes
O6 C17 O10 124.3(4) yes
O6 C17 C18 110.8(5) yes
O10 C17 C18 124.9(5) yes
O7 C19 O11a 121.7(9) yes
O7 C19 O11b 123.5(8) yes
O7 C19 C20 112.6(5) yes
O11a C19 C20 124.8(9) yes
O11b C19 C20 119.5(8) yes

loop_
_geom_bond_atom_site_label_1
_geom_bond_atom_site_label_2
_geom_bond_distance
_geom_bond_publ_flag
N O1 1.523(6) yes
N C1 1.452(6) yes
N C3 1.484(7) yes
O1 C1 1.427(5) yes
O2 C7 1.365(5) yes
O2 C11 1.420(7) yes
O3 C6 1.370(6) yes
O3 C12 1.387(10) yes
O4 C1' 1.434(5) yes
O4 C13 1.363(6) yes
O5 C2' 1.443(5) yes
O5 C15 1.351(6) yes
O6 C3' 1.443(5) yes
O6 C17 1.346(6) yes
O7 C4' 1.461(6) yes
O7 C19 1.326(7) yes
O8 C13 1.175(7) yes
O9a C15 1.214(11) yes
O9b C15 1.187(9) yes
O10 C17 1.174(7) yes
O11a C19 1.209(15) yes
O11b C19 1.202(13) yes
C1 C9 1.491(6) yes
C1 C1' 1.534(6) yes
C3 C4 1.524(8) yes
C4 C10 1.490(7) yes
C5 C6 1.393(7) yes
C5 C10 1.402(7) yes
C6 C7 1.401(7) yes
C7 C8 1.368(6) yes
C8 C9 1.403(6) yes
C9 C10 1.387(6) yes
C1' C2' 1.525(6) yes
C2' C3' 1.500(6) yes
C3' C4' 1.509(7) yes
C13 C14 1.504(8) yes
C15 C16 1.501(9) yes
C17 C18 1.506(7) yes
C19 C20 1.498(10) yes

loop_
_geom_torsion_atom_site_label_1
_geom_torsion_atom_site_label_2
_geom_torsion_atom_site_label_3
_geom_torsion_atom_site_label_4
_geom_torsion
_geom_torsion_publ_flag
N C1 C1' O4 52.2(4) yes
O1 C1 C1' O4 -17.4(5) yes
C9 C1 C1' O4 -159.2(3) yes
O1 C1 C1' H1' 106.5(5) yes
N C1 C1' H1' 176.1(4) yes
O1 C1 C1' C2' -132.8(4) yes
N C1 C1' C2' -63.1(5) yes
C9 C1 C1' H1' -35.3(6) yes
C9 C1 C1' C2' 85.4(5) yes
